data_4347481
loop_
_publ_author_name
'Hinz, Alexander'
'Schulz, Axel'
'Villinger, Alexander'

_publ_section_title
;
 Synthesis of Heavy Cyclodipnictadiphosphanes [ClE(\m-P-Ter)]2 [E = P, As,
 Sb, or Bi; Ter = 2,6-bis(2,4,6-trimethylphenyl)phenyl].
;
_journal_issue 7
_journal_name_full 'Inorganic chemistry'
_journal_page_first 3692
_journal_page_last 3699
_journal_paper_doi 10.1021/acs.inorgchem.6b00218
_journal_volume 55
_journal_year 2016
_chemical_formula_moiety 'C48 H52 As Cl N P'
_chemical_formula_sum 'C48 H52 As Cl N P'
_chemical_formula_weight 784.24
_space_group_crystal_system monoclinic
_space_group_IT_number 14
_space_group_name_Hall '-P 2yn'
_space_group_name_H-M_alt 'P 1 21/n 1'
_atom_sites_solution_hydrogens mixed
_audit_creation_method SHELXL-2013
_cell_angle_alpha 90
_cell_angle_beta 91.8540(10)
_cell_angle_gamma 90
_cell_formula_units_Z 4
_cell_length_a 15.9653(5)
_cell_length_b 14.5149(5)
_cell_length_c 17.7782(6)
_cell_measurement_reflns_used 9956
_cell_measurement_temperature 123(2)
_cell_measurement_theta_max 30.15
_cell_measurement_theta_min 2.19
_cell_volume 4117.7(2)
_computing_cell_refinement 'Bruker Apex V7.51A'
_computing_data_collection 'Bruker Apex V7.51A'
_computing_data_reduction 'Bruker SAINT'
_computing_molecular_graphics 'ORTEP-3v2.01 (Farrugia, 1997)'
_computing_publication_material SHELXL-2013
_computing_structure_refinement 'SHELXL-2013 (Sheldrick, 2013)'
_computing_structure_solution 'SHELXS-2013 (Sheldrick, 2013)'
_diffrn_ambient_temperature 123(2)
_diffrn_measured_fraction_theta_full 0.998
_diffrn_measured_fraction_theta_max 0.999
_diffrn_measurement_device_type 'Bruker Apex Kappa II-CCD-diffractometer'
_diffrn_measurement_method 'phi and omega scans'
_diffrn_radiation_monochromator graphite
_diffrn_radiation_source 'sealed tube'
_diffrn_radiation_type MoK\a
_diffrn_radiation_wavelength 0.71073
_diffrn_reflns_av_R_equivalents 0.0545
_diffrn_reflns_av_unetI/netI 0.0502
_diffrn_reflns_Laue_measured_fraction_full 0.998
_diffrn_reflns_Laue_measured_fraction_max 0.999
_diffrn_reflns_limit_h_max 24
_diffrn_reflns_limit_h_min -22
_diffrn_reflns_limit_k_max 19
_diffrn_reflns_limit_k_min -21
_diffrn_reflns_limit_l_max 26
_diffrn_reflns_limit_l_min -26
_diffrn_reflns_number 87150
_diffrn_reflns_point_group_measured_fraction_full 0.998
_diffrn_reflns_point_group_measured_fraction_max 0.999
_diffrn_reflns_theta_full 25.242
_diffrn_reflns_theta_max 32.500
_diffrn_reflns_theta_min 1.687
_exptl_absorpt_coefficient_mu 0.963
_exptl_absorpt_correction_T_max 0.7464
_exptl_absorpt_correction_T_min 0.6869
_exptl_absorpt_correction_type multi-scan
_exptl_absorpt_process_details '(SADABS; Sheldrick, 2004)'
_exptl_crystal_colour colourless
_exptl_crystal_density_diffrn 1.265
_exptl_crystal_description block
_exptl_crystal_F_000 1648
_exptl_crystal_size_max 0.330
_exptl_crystal_size_mid 0.290
_exptl_crystal_size_min 0.130
_refine_diff_density_max 1.157
_refine_diff_density_min -0.536
_refine_diff_density_rms 0.072
_refine_ls_extinction_method none
_refine_ls_goodness_of_fit_ref 1.030
_refine_ls_hydrogen_treatment mixed
_refine_ls_matrix_type full
_refine_ls_number_parameters 596
_refine_ls_number_reflns 14875
_refine_ls_number_restraints 177
_refine_ls_restrained_S_all 1.032
_refine_ls_R_factor_all 0.0732
_refine_ls_R_factor_gt 0.0428
_refine_ls_shift/su_max 0.005
_refine_ls_shift/su_mean 0.000
_refine_ls_structure_factor_coef Fsqd
_refine_ls_weighting_details 'w=1/[\s^2^(Fo^2^)+(0.0538P)^2^+1.3067P] where P=(Fo^2^+2Fc^2^)/3'
_refine_ls_weighting_scheme calc
_refine_ls_wR_factor_gt 0.1014
_refine_ls_wR_factor_ref 0.1141
_reflns_Friedel_coverage 0.000
_reflns_number_gt 10616
_reflns_number_total 14875
_reflns_threshold_expression 'I > 2\s(I)'
_cod_data_source_file ic6b00218_si_002.cif
_cod_data_source_block ah271f_TerNHAsClPHTer
_cod_original_sg_symbol_H-M 'P 21/n'
_cod_database_code 4347481
_shelx_space_group_comment
;
The symmetry employed for this shelxl refinement is uniquely defined
by the following loop, which should always be used as a source of
symmetry information in preference to the above space-group names.
They are only intended as comments.
;
_shelx_estimated_absorpt_t_min 0.742
_shelx_estimated_absorpt_t_max 0.885
_shelxl_version_number 2013-4

loop_
_space_group_symop_operation_xyz
'x, y, z'
'-x+1/2, y+1/2, -z+1/2'
'-x, -y, -z'
'x-1/2, -y-1/2, z-1/2'

loop_
_atom_site_label
_atom_site_type_symbol
_atom_site_fract_x
_atom_site_fract_y
_atom_site_fract_z
_atom_site_U_iso_or_equiv
_atom_site_adp_type
_atom_site_occupancy
_atom_site_site_symmetry_order
_atom_site_calc_flag
_atom_site_refinement_flags_posn
_atom_site_refinement_flags_adp
_atom_site_refinement_flags_occupancy
_atom_site_disorder_assembly
_atom_site_disorder_group
C1A C 0.6589(1) 0.29590(12) -0.12998(9) 0.0188(3) Uani 0.964(1) 1 d D . P A 1
C2A C 0.64112(16) 0.3739(1) -0.17482(10) 0.0204(3) Uani 0.964(1) 1 d D . P A 1
C3A C 0.63791(18) 0.36547(15) -0.2531(1) 0.0244(4) Uani 0.964(1) 1 d D . P A 1
H3A H 0.6253 0.4179 -0.2834 0.029 Uiso 0.964(1) 1 calc R U P A 1
C4A C 0.6530(2) 0.28105(16) -0.28717(10) 0.0267(4) Uani 0.964(1) 1 d D . P A 1
H4A H 0.6500 0.2756 -0.3404 0.032 Uiso 0.964(1) 1 calc R U P A 1
C5A C 0.6724(1) 0.20508(14) -0.24297(10) 0.0237(4) Uani 0.964(1) 1 d D . P A 1
H5A H 0.6838 0.1478 -0.2665 0.028 Uiso 0.964(1) 1 calc R U P A 1
C6A C 0.6758(1) 0.21079(12) -0.16466(10) 0.0196(4) Uani 0.964(1) 1 d D . P A 1
C7A C 0.62864(14) 0.46668(13) -0.14006(9) 0.0213(3) Uani 0.964(1) 1 d D . P A 1
C8A C 0.69823(16) 0.52456(14) -0.12826(9) 0.0242(4) Uani 0.964(1) 1 d D . P A 1
C9A C 0.68745(18) 0.6099(1) -0.09496(11) 0.0287(4) Uani 0.964(1) 1 d D . P A 1
H9A H 0.7346 0.6490 -0.0868 0.034 Uiso 0.964(1) 1 calc R U P A 1
C10A C 0.6090(2) 0.63959(16) -0.07322(15) 0.0315(4) Uani 0.964(1) 1 d D . P A 1
C11A C 0.5406(1) 0.58129(17) -0.08528(14) 0.0296(4) Uani 0.964(1) 1 d D . P A 1
H11A H 0.4869 0.6008 -0.0704 0.036 Uiso 0.964(1) 1 calc R U P A 1
C12A C 0.54928(15) 0.4952(2) -0.11859(10) 0.0241(4) Uani 0.964(1) 1 d D . P A 1
C13A C 0.78416(16) 0.4934(2) -0.14915(15) 0.0313(5) Uani 0.964(1) 1 d D . P A 1
H13A H 0.8257 0.5392 -0.1321 0.047 Uiso 0.964(1) 1 calc R U P A 1
H13B H 0.7860 0.4867 -0.2039 0.047 Uiso 0.964(1) 1 calc R U P A 1
H13C H 0.7968 0.4341 -0.1251 0.047 Uiso 0.964(1) 1 calc R U P A 1
C14A C 0.5981(3) 0.73194(18) -0.0357(2) 0.0454(7) Uani 0.964(1) 1 d D . P A 1
H14A H 0.5399 0.7524 -0.0429 0.068 Uiso 0.964(1) 1 calc R U P A 1
H14B H 0.6356 0.7771 -0.0580 0.068 Uiso 0.964(1) 1 calc R U P A 1
H14C H 0.6117 0.7263 0.0183 0.068 Uiso 0.964(1) 1 calc R U P A 1
C15A C 0.4745(1) 0.43232(15) -0.12886(12) 0.0302(4) Uani 0.964(1) 1 d D . P A 1
H15A H 0.4246 0.4630 -0.1102 0.045 Uiso 0.964(1) 1 calc R U P A 1
H15B H 0.4846 0.3752 -0.1007 0.045 Uiso 0.964(1) 1 calc R U P A 1
H15C H 0.4657 0.4180 -0.1824 0.045 Uiso 0.964(1) 1 calc R U P A 1
C16A C 0.70090(12) 0.12838(13) -0.1185(1) 0.0204(3) Uani 0.964(1) 1 d D . P A 1
C17A C 0.64118(12) 0.07713(13) -0.0799(1) 0.0243(4) Uani 0.964(1) 1 d D . P A 1
C18A C 0.66795(16) 0.00427(15) -0.0343(2) 0.0276(4) Uani 0.964(1) 1 d D . P A 1
H18A H 0.6276 -0.0293 -0.0074 0.033 Uiso 0.964(1) 1 calc R U P A 1
C19A C 0.7515(2) -0.0208(2) -0.02698(17) 0.0274(4) Uani 0.964(1) 1 d D . P A 1
C20A C 0.80908(15) 0.0281(2) -0.06799(15) 0.0270(4) Uani 0.964(1) 1 d D . P A 1
H20A H 0.8664 0.0103 -0.0649 0.032 Uiso 0.964(1) 1 calc R U P A 1
C21A C 0.7857(1) 0.10222(15) -0.11339(11) 0.0239(4) Uani 0.964(1) 1 d D . P A 1
C22A C 0.5489(1) 0.09904(15) -0.08715(14) 0.0331(5) Uani 0.964(1) 1 d D . P A 1
H22A H 0.5167 0.0491 -0.0648 0.050 Uiso 0.964(1) 1 calc R U P A 1
H22B H 0.5325 0.1054 -0.1405 0.050 Uiso 0.964(1) 1 calc R U P A 1
H22C H 0.5377 0.1568 -0.0608 0.050 Uiso 0.964(1) 1 calc R U P A 1
C23A C 0.7794(2) -0.0992(3) 0.0240(2) 0.0367(5) Uani 0.964(1) 1 d D . P A 1
H23A H 0.8282 -0.0798 0.0549 0.055 Uiso 0.964(1) 1 calc R U P A 1
H23B H 0.7944 -0.1525 -0.0066 0.055 Uiso 0.964(1) 1 calc R U P A 1
H23C H 0.7336 -0.1160 0.0567 0.055 Uiso 0.964(1) 1 calc R U P A 1
C24A C 0.8513(1) 0.15314(17) -0.15639(13) 0.0335(5) Uani 0.964(1) 1 d D . P A 1
H24A H 0.9070 0.1297 -0.1416 0.050 Uiso 0.964(1) 1 calc R U P A 1
H24B H 0.8483 0.2191 -0.1449 0.050 Uiso 0.964(1) 1 calc R U P A 1
H24C H 0.8412 0.1437 -0.2105 0.050 Uiso 0.964(1) 1 calc R U P A 1
P1A P 0.65216(3) 0.30143(3) -0.02737(2) 0.01960(10) Uani 0.964(1) 1 d D . P A 1
H1A H 0.6346(13) 0.3788(14) -0.0225(11) 0.024 Uiso 0.964(1) 1 d . U P A 1
As1A As 0.79213(2) 0.31963(2) 0.01642(2) 0.02082(6) Uani 0.964(1) 1 d D . P A 1
Cl1A Cl 0.77390(4) 0.46098(4) 0.06490(3) 0.0358(1) Uani 0.964(1) 1 d D . P A 1
N1A N 0.77053(9) 0.24804(10) 0.09882(8) 0.0194(3) Uani 0.964(1) 1 d D . P A 1
H1B H 0.7322 0.2049 0.0927 0.023 Uiso 0.964(1) 1 calc R U P A 1
C25A C 0.80940(11) 0.25559(13) 0.17091(9) 0.0177(3) Uani 0.964(1) 1 d D . P A 1
C26A C 0.75943(12) 0.24159(19) 0.23391(9) 0.0182(3) Uani 0.964(1) 1 d D . P A 1
C27A C 0.79581(13) 0.25115(16) 0.3055(1) 0.0225(5) Uani 0.964(1) 1 d D . P A 1
H27A H 0.7624 0.2422 0.3482 0.027 Uiso 0.964(1) 1 calc R U P A 1
C28A C 0.87971(14) 0.27340(16) 0.3159(1) 0.0250(5) Uani 0.964(1) 1 d D . P A 1
H28A H 0.9031 0.2822 0.3653 0.030 Uiso 0.964(1) 1 calc R U P A 1
C29A C 0.92936(13) 0.2828(2) 0.25377(10) 0.0231(4) Uani 0.964(1) 1 d D . P A 1
H29A H 0.9874 0.2958 0.2609 0.028 Uiso 0.964(1) 1 calc R U P A 1
C30A C 0.89531(11) 0.27337(19) 0.1809(1) 0.0188(3) Uani 0.964(1) 1 d D . P A 1
C31A C 0.66875(12) 0.21748(17) 0.2241(1) 0.0175(3) Uani 0.964(1) 1 d D . P A 1
C32A C 0.64499(15) 0.12542(19) 0.2123(3) 0.0234(4) Uani 0.964(1) 1 d D . P A 1
C33A C 0.56030(16) 0.1036(2) 0.2066(3) 0.0271(5) Uani 0.964(1) 1 d D . P A 1
H33A H 0.5443 0.0412 0.1983 0.033 Uiso 0.964(1) 1 calc R U P A 1
C34A C 0.49814(13) 0.1700(2) 0.2126(2) 0.0270(6) Uani 0.964(1) 1 d D . P A 1
C35A C 0.52281(13) 0.2610(2) 0.2230(3) 0.0249(4) Uani 0.964(1) 1 d D . P A 1
H35A H 0.4812 0.3075 0.2262 0.030 Uiso 0.964(1) 1 calc R U P A 1
C36A C 0.60688(13) 0.28583(17) 0.2290(2) 0.0195(5) Uani 0.964(1) 1 d D . P A 1
C37A C 0.7102(2) 0.0503(2) 0.2078(4) 0.0373(9) Uani 0.964(1) 1 d D . P A 1
H37A H 0.6824 -0.0097 0.2040 0.056 Uiso 0.964(1) 1 calc R U P A 1
H37B H 0.7467 0.0518 0.2532 0.056 Uiso 0.964(1) 1 calc R U P A 1
H37C H 0.7439 0.0602 0.1634 0.056 Uiso 0.964(1) 1 calc R U P A 1
C38A C 0.40664(15) 0.1441(3) 0.21074(16) 0.0421(7) Uani 0.964(1) 1 d D . P A 1
H38A H 0.3729 0.1974 0.1945 0.063 Uiso 0.964(1) 1 calc R U P A 1
H38B H 0.3905 0.1250 0.2611 0.063 Uiso 0.964(1) 1 calc R U P A 1
H38C H 0.3970 0.0932 0.1753 0.063 Uiso 0.964(1) 1 calc R U P A 1
C39A C 0.63066(17) 0.38510(19) 0.2420(4) 0.0275(5) Uani 0.964(1) 1 d D . P A 1
H39A H 0.5798 0.4228 0.2436 0.041 Uiso 0.964(1) 1 calc R U P A 1
H39B H 0.6653 0.4064 0.2010 0.041 Uiso 0.964(1) 1 calc R U P A 1
H39C H 0.6623 0.3907 0.2899 0.041 Uiso 0.964(1) 1 calc R U P A 1
C40A C 0.95140(11) 0.28074(15) 0.1150(1) 0.0194(3) Uani 0.964(1) 1 d D . P A 1
C41A C 0.98901(11) 0.36460(15) 0.0969(1) 0.0204(3) Uani 0.964(1) 1 d D . P A 1
C42A C 1.03690(14) 0.36981(19) 0.0325(1) 0.0230(3) Uani 0.964(1) 1 d D . P A 1
H42A H 1.0619 0.4269 0.0198 0.028 Uiso 0.964(1) 1 calc R U P A 1
C43A C 1.04886(17) 0.2937(2) -0.01303(14) 0.0241(3) Uani 0.964(1) 1 d D . P A 1
C44A C 1.01517(16) 0.20982(19) 0.0084(1) 0.0235(4) Uani 0.964(1) 1 d D . P A 1
H44A H 1.0251 0.1567 -0.0211 0.028 Uiso 0.964(1) 1 calc R U P A 1
C45A C 0.96717(12) 0.20143(15) 0.0722(1) 0.0210(4) Uani 0.964(1) 1 d D . P A 1
C46A C 0.98066(12) 0.44909(16) 0.1451(1) 0.0252(4) Uani 0.964(1) 1 d D . P A 1
H46A H 0.9939 0.5040 0.1157 0.038 Uiso 0.964(1) 1 calc R U P A 1
H46B H 1.0195 0.4447 0.1888 0.038 Uiso 0.964(1) 1 calc R U P A 1
H46C H 0.9231 0.4536 0.1624 0.038 Uiso 0.964(1) 1 calc R U P A 1
C47A C 1.09821(19) 0.3021(3) -0.08374(15) 0.0340(6) Uani 0.964(1) 1 d D . P A 1
H47A H 1.1154 0.2407 -0.1002 0.051 Uiso 0.964(1) 1 calc R U P A 1
H47B H 1.1480 0.3401 -0.0735 0.051 Uiso 0.964(1) 1 calc R U P A 1
H47C H 1.0632 0.3310 -0.1234 0.051 Uiso 0.964(1) 1 calc R U P A 1
C48A C 0.9345(1) 0.10819(15) 0.09468(12) 0.0280(5) Uani 0.964(1) 1 d D . P A 1
H48A H 0.9633 0.0601 0.0667 0.042 Uiso 0.964(1) 1 calc R U P A 1
H48B H 0.8742 0.1050 0.0832 0.042 Uiso 0.964(1) 1 calc R U P A 1
H48C H 0.9450 0.0989 0.1488 0.042 Uiso 0.964(1) 1 calc R U P A 1
C1B C 0.8026(13) 0.2476(18) 0.1719(6) 0.0177(3) Uani 0.0361(7) 1 d DG . P A 2
C2B C 0.7562(19) 0.248(4) 0.2367(9) 0.0182(3) Uani 0.0361(7) 1 d DG . P A 2
C3B C 0.795(3) 0.269(5) 0.3058(9) 0.0225(5) Uani 0.0361(7) 1 d DG . P A 2
H3B H 0.7630 0.2692 0.3501 0.027 Uiso 0.0361(7) 1 calc R U P A 2
C4B C 0.880(3) 0.290(4) 0.3100(11) 0.0250(5) Uani 0.0361(7) 1 d DG . P A 2
H4B H 0.9061 0.3044 0.3572 0.030 Uiso 0.0361(7) 1 calc R U P A 2
C5B C 0.926(2) 0.290(5) 0.2452(15) 0.0231(4) Uani 0.0361(7) 1 d DG . P A 2
H5B H 0.9842 0.3039 0.2481 0.028 Uiso 0.0361(7) 1 calc R U P A 2
C6B C 0.8876(16) 0.268(4) 0.1762(12) 0.0188(3) Uani 0.0361(7) 1 d DG . P A 2
C7B C 0.6664(19) 0.216(4) 0.235(2) 0.0175(3) Uani 0.0361(7) 1 d DG . P A 2
C8B C 0.649(3) 0.124(4) 0.218(7) 0.0234(4) Uani 0.0361(7) 1 d DG . P A 2
C9B C 0.567(3) 0.097(5) 0.202(9) 0.0271(5) Uani 0.0361(7) 1 d DG . P A 2
H9B H 0.5545 0.0343 0.1900 0.033 Uiso 0.0361(7) 1 calc R U P A 2
C10B C 0.502(2) 0.161(6) 0.203(8) 0.0270(6) Uani 0.0361(7) 1 d DG . P A 2
C11B C 0.520(2) 0.253(5) 0.220(9) 0.0249(4) Uani 0.0361(7) 1 d DG . P A 2
H11B H 0.4757 0.2966 0.2211 0.030 Uiso 0.0361(7) 1 calc R U P A 2
C12B C 0.602(2) 0.280(4) 0.236(7) 0.0195(5) Uani 0.0361(7) 1 d DG . P A 2
C13B C 0.717(5) 0.052(5) 0.217(13) 0.0373(9) Uani 0.0361(7) 1 d D . P A 2
H13D H 0.7129 0.0174 0.1701 0.056 Uiso 0.0361(7) 1 calc R U P A 2
H13E H 0.7104 0.0103 0.2598 0.056 Uiso 0.0361(7) 1 calc R U P A 2
H13F H 0.7717 0.0826 0.2216 0.056 Uiso 0.0361(7) 1 calc R U P A 2
C14B C 0.412(3) 0.131(8) 0.193(6) 0.0421(7) Uani 0.0361(7) 1 d D . P A 2
H14D H 0.3802 0.1494 0.2365 0.063 Uiso 0.0361(7) 1 calc R U P A 2
H14E H 0.4095 0.0635 0.1874 0.063 Uiso 0.0361(7) 1 calc R U P A 2
H14F H 0.3869 0.1594 0.1473 0.063 Uiso 0.0361(7) 1 calc R U P A 2
C15B C 0.622(4) 0.381(4) 0.245(11) 0.0275(5) Uani 0.0361(7) 1 d D . P A 2
H15D H 0.6025 0.4145 0.1998 0.041 Uiso 0.0361(7) 1 calc R U P A 2
H15E H 0.6827 0.3892 0.2520 0.041 Uiso 0.0361(7) 1 calc R U P A 2
H15F H 0.5938 0.4056 0.2889 0.041 Uiso 0.0361(7) 1 calc R U P A 2
C16B C 0.9394(16) 0.277(3) 0.1075(16) 0.0194(3) Uani 0.0361(7) 1 d D . P A 2
C17B C 0.9778(16) 0.362(3) 0.0916(18) 0.0204(3) Uani 0.0361(7) 1 d D . P A 2
C18B C 1.032(2) 0.367(4) 0.032(2) 0.0230(3) Uani 0.0361(7) 1 d D . P A 2
H18B H 1.0578 0.4246 0.0214 0.028 Uiso 0.0361(7) 1 calc R U P A 2
C19B C 1.049(3) 0.292(4) -0.012(3) 0.0241(3) Uani 0.0361(7) 1 d D . P A 2
C20B C 1.011(3) 0.209(4) 0.004(3) 0.0235(4) Uani 0.0361(7) 1 d D . P A 2
H20B H 1.0221 0.1562 -0.0254 0.028 Uiso 0.0361(7) 1 calc R U P A 2
C21B C 0.956(2) 0.200(3) 0.063(2) 0.0210(4) Uani 0.0361(7) 1 d D . P A 2
C22B C 0.961(3) 0.447(3) 0.138(3) 0.0252(4) Uani 0.0361(7) 1 d D . P A 2
H22D H 0.9957 0.4980 0.1206 0.038 Uiso 0.0361(7) 1 calc R U P A 2
H22E H 0.9750 0.4342 0.1910 0.038 Uiso 0.0361(7) 1 calc R U P A 2
H22F H 0.9017 0.4637 0.1324 0.038 Uiso 0.0361(7) 1 calc R U P A 2
C23B C 1.108(5) 0.299(6) -0.077(4) 0.0340(6) Uani 0.0361(7) 1 d D . P A 2
H23D H 1.1336 0.3604 -0.0769 0.051 Uiso 0.0361(7) 1 calc R U P A 2
H23E H 1.0773 0.2885 -0.1243 0.051 Uiso 0.0361(7) 1 calc R U P A 2
H23F H 1.1527 0.2523 -0.0706 0.051 Uiso 0.0361(7) 1 calc R U P A 2
C24B C 0.916(4) 0.108(3) 0.079(3) 0.0280(5) Uani 0.0361(7) 1 d D . P A 2
H24D H 0.9096 0.0732 0.0313 0.042 Uiso 0.0361(7) 1 calc R U P A 2
H24E H 0.8611 0.1172 0.1000 0.042 Uiso 0.0361(7) 1 calc R U P A 2
H24F H 0.9519 0.0726 0.1141 0.042 Uiso 0.0361(7) 1 calc R U P A 2
P1B P 0.7461(3) 0.2174(3) 0.0840(3) 0.0194(3) Uani 0.0361(7) 1 d D . P A 2
H1C H 0.6985(3) 0.2763(3) 0.1065(6) 0.023 Uiso 0.0361(7) 1 d D U P A 2
As1B As 0.7889(3) 0.3118(4) -0.0156(4) 0.02082(6) Uani 0.0361(7) 1 d D . P A 2
Cl1B Cl 0.781(1) 0.4464(8) 0.0445(10) 0.03578(13) Uani 0.0361(7) 1 d D . P A 2
N1B N 0.6842(9) 0.3086(15) -0.0621(9) 0.01960(10) Uani 0.0361(7) 1 d D . P A 2
H1D H 0.6397 0.3138 -0.0344 0.024 Uiso 0.0361(7) 1 calc R U P A 2
C25B C 0.672(1) 0.2981(15) -0.1410(10) 0.0188(3) Uani 0.0361(7) 1 d DG . P A 2
C26B C 0.641(3) 0.371(2) -0.1839(12) 0.0204(3) Uani 0.0361(7) 1 d DG . P A 2
C27B C 0.629(5) 0.361(3) -0.2613(13) 0.0244(4) Uani 0.0361(7) 1 d DG . P A 2
H27B H 0.6073 0.4108 -0.2906 0.029 Uiso 0.0361(7) 1 calc R U P A 2
C28B C 0.650(4) 0.279(3) -0.2959(11) 0.0267(4) Uani 0.0361(7) 1 d DG . P A 2
H28B H 0.6424 0.2721 -0.3489 0.032 Uiso 0.0361(7) 1 calc R U P A 2
C29B C 0.682(3) 0.206(2) -0.2531(13) 0.0237(4) Uani 0.0361(7) 1 d DG . P A 2
H29B H 0.6966 0.1497 -0.2767 0.028 Uiso 0.0361(7) 1 calc R U P A 2
C30B C 0.694(2) 0.2157(18) -0.1756(13) 0.0196(4) Uani 0.0361(7) 1 d DG . P A 2
C31B C 0.629(3) 0.4640(18) -0.1492(15) 0.0213(3) Uani 0.0361(7) 1 d D . P A 2
C32B C 0.700(3) 0.516(2) -0.1270(16) 0.0242(4) Uani 0.0361(7) 1 d D . P A 2
C33B C 0.689(4) 0.598(3) -0.089(2) 0.0287(4) Uani 0.0361(7) 1 d D . P A 2
H33B H 0.7370 0.6332 -0.0738 0.034 Uiso 0.0361(7) 1 calc R U P A 2
C34B C 0.610(5) 0.631(3) -0.072(3) 0.0315(4) Uani 0.0361(7) 1 d D . P A 2
C35B C 0.541(4) 0.579(3) -0.094(3) 0.0296(4) Uani 0.0361(7) 1 d D . P A 2
H35B H 0.4865 0.6003 -0.0830 0.036 Uiso 0.0361(7) 1 calc R U P A 2
C36B C 0.549(3) 0.496(3) -0.132(2) 0.0241(4) Uani 0.0361(7) 1 d D . P A 2
C37B C 0.787(3) 0.483(5) -0.144(3) 0.0313(5) Uani 0.0361(7) 1 d D . P A 2
H37D H 0.8267 0.5032 -0.1038 0.047 Uiso 0.0361(7) 1 calc R U P A 2
H37E H 0.8042 0.5096 -0.1921 0.047 Uiso 0.0361(7) 1 calc R U P A 2
H37F H 0.7878 0.4159 -0.1475 0.047 Uiso 0.0361(7) 1 calc R U P A 2
C38B C 0.600(6) 0.721(4) -0.030(5) 0.0454(7) Uani 0.0361(7) 1 d D . P A 2
H38D H 0.6012 0.7722 -0.0658 0.068 Uiso 0.0361(7) 1 calc R U P A 2
H38E H 0.6454 0.7277 0.0077 0.068 Uiso 0.0361(7) 1 calc R U P A 2
H38F H 0.5459 0.7208 -0.0051 0.068 Uiso 0.0361(7) 1 calc R U P A 2
C39B C 0.472(3) 0.442(4) -0.156(3) 0.0302(4) Uani 0.0361(7) 1 d D . P A 2
H39D H 0.4314 0.4447 -0.1160 0.045 Uiso 0.0361(7) 1 calc R U P A 2
H39E H 0.4880 0.3771 -0.1641 0.045 Uiso 0.0361(7) 1 calc R U P A 2
H39F H 0.4477 0.4672 -0.2024 0.045 Uiso 0.0361(7) 1 calc R U P A 2
C40B C 0.714(2) 0.1319(18) -0.1282(19) 0.0204(3) Uani 0.0361(7) 1 d DG . P A 2
C41B C 0.653(2) 0.093(2) -0.084(2) 0.0243(4) Uani 0.0361(7) 1 d DG . P A 2
C42B C 0.673(4) 0.020(3) -0.036(3) 0.0276(4) Uani 0.0361(7) 1 d DG . P A 2
H42B H 0.6315 -0.0069 -0.0066 0.033 Uiso 0.0361(7) 1 calc R U P A 2
C43B C 0.755(4) -0.014(4) -0.032(4) 0.0274(4) Uani 0.0361(7) 1 d DG . P A 2
C44B C 0.816(3) 0.025(4) -0.076(3) 0.0270(4) Uani 0.0361(7) 1 d DG . P A 2
H44B H 0.8718 0.0024 -0.0732 0.032 Uiso 0.0361(7) 1 calc R U P A 2
C45B C 0.796(2) 0.098(3) -0.124(2) 0.0239(4) Uani 0.0361(7) 1 d DG . P A 2
C46B C 0.564(2) 0.127(4) -0.087(3) 0.0331(5) Uani 0.0361(7) 1 d D . P A 2
H46D H 0.5357 0.1070 -0.1342 0.050 Uiso 0.0361(7) 1 calc R U P A 2
H46E H 0.5636 0.1947 -0.0851 0.050 Uiso 0.0361(7) 1 calc R U P A 2
H46F H 0.5339 0.1025 -0.0443 0.050 Uiso 0.0361(7) 1 calc R U P A 2
C47B C 0.776(6) -0.093(6) 0.020(6) 0.0367(5) Uani 0.0361(7) 1 d D . P A 2
H47D H 0.7301 -0.1375 0.0190 0.055 Uiso 0.0361(7) 1 calc R U P A 2
H47E H 0.7855 -0.0697 0.0714 0.055 Uiso 0.0361(7) 1 calc R U P A 2
H47F H 0.8275 -0.1234 0.0036 0.055 Uiso 0.0361(7) 1 calc R U P A 2
C48B C 0.864(3) 0.139(4) -0.171(3) 0.0335(5) Uani 0.0361(7) 1 d D . P A 2
H48D H 0.9124 0.1552 -0.1381 0.050 Uiso 0.0361(7) 1 calc R U P A 2
H48E H 0.8429 0.1948 -0.1963 0.050 Uiso 0.0361(7) 1 calc R U P A 2
H48F H 0.8810 0.0942 -0.2085 0.050 Uiso 0.0361(7) 1 calc R U P A 2

loop_
_atom_site_aniso_label
_atom_site_aniso_U_11
_atom_site_aniso_U_22
_atom_site_aniso_U_33
_atom_site_aniso_U_23
_atom_site_aniso_U_13
_atom_site_aniso_U_12
C1A 0.0204(8) 0.0208(8) 0.0151(7) 0.0003(6) -0.0004(6) 0.0008(6)
C2A 0.0233(8) 0.0200(8) 0.0178(7) 0.0005(6) -0.0007(7) 0.0017(6)
C3A 0.0302(11) 0.0250(9) 0.0179(8) 0.0042(6) -0.0009(7) 0.0042(8)
C4A 0.0322(10) 0.0323(9) 0.0155(8) -0.0017(7) 0.0006(7) 0.0024(8)
C5A 0.0281(10) 0.0234(8) 0.0196(8) -0.0045(6) 0.0018(7) 0.0025(7)
C6A 0.0198(9) 0.0196(7) 0.0195(8) 0.0003(6) 0.0009(6) 0.0018(6)
C7A 0.0280(8) 0.0177(7) 0.0184(8) 0.0025(6) 0.0005(7) 0.0016(6)
C8A 0.0286(9) 0.0221(9) 0.0220(8) 0.0039(6) 0.0031(7) -0.0015(7)
C9A 0.0397(11) 0.0216(9) 0.0249(9) 0.0014(7) 0.0013(8) -0.0070(8)
C10A 0.0503(12) 0.0207(9) 0.0238(9) -0.0007(7) 0.0065(8) -0.0002(9)
C11A 0.0356(10) 0.0234(9) 0.0304(11) -0.0010(7) 0.0078(8) 0.0055(8)
C12A 0.0285(9) 0.0214(8) 0.0225(9) 0.0019(7) 0.0016(8) 0.0015(7)
C13A 0.0280(9) 0.0283(11) 0.0381(11) 0.0085(8) 0.0054(8) -0.0010(8)
C14A 0.0720(17) 0.0260(12) 0.0392(13) -0.0107(10) 0.0164(11) -0.0040(12)
C15A 0.0253(9) 0.0280(10) 0.0373(11) 0.0025(9) 0.0006(9) 0.0007(8)
C16A 0.0214(9) 0.0185(7) 0.0213(8) 0.0006(6) 0.0003(6) 0.0022(6)
C17A 0.0204(9) 0.0214(9) 0.0313(9) 0.0024(7) 0.0016(7) 0.0019(7)
C18A 0.0252(9) 0.0228(11) 0.0352(10) 0.0064(8) 0.0049(7) 0.0014(8)
C19A 0.0292(9) 0.0222(9) 0.0307(10) 0.0053(7) 0.0004(8) 0.0056(8)
C20A 0.0198(9) 0.0288(9) 0.0325(11) 0.0041(8) 0.0009(7) 0.0071(7)
C21A 0.0214(9) 0.0253(9) 0.0252(9) 0.0015(7) 0.0032(7) 0.0021(7)
C22A 0.0195(9) 0.0297(11) 0.0499(12) 0.0071(10) 0.0001(9) 0.0010(8)
C23A 0.0364(11) 0.0294(11) 0.0443(13) 0.0143(9) 0.0006(9) 0.0060(9)
C24A 0.0234(10) 0.0410(12) 0.0364(12) 0.0087(10) 0.0075(8) 0.0016(9)
P1A 0.0177(2) 0.0256(2) 0.01547(19) 0.00047(15) 0.00001(15) 0.00080(17)
As1A 0.01669(8) 0.02967(10) 0.01611(12) 0.00506(7) 0.00061(6) -0.00271(7)
Cl1A 0.0443(3) 0.0262(3) 0.0360(3) 0.00004(19) -0.0111(3) -0.0082(2)
N1A 0.0172(7) 0.0252(8) 0.0158(6) 0.0043(5) -0.0005(5) -0.0049(6)
C25A 0.0162(7) 0.0220(8) 0.0148(7) 0.0022(5) 0.0000(5) 0.0016(6)
C26A 0.0164(7) 0.0209(8) 0.0172(7) 0.0012(6) 0.0013(5) 0.0024(6)
C27A 0.0212(8) 0.0309(14) 0.0156(7) 0.0016(6) 0.0028(6) 0.0010(8)
C28A 0.0202(8) 0.0400(13) 0.0146(7) 0.0026(7) -0.0015(6) -0.0003(8)
C29A 0.0145(7) 0.0371(11) 0.0176(8) 0.0023(7) -0.0018(6) 0.0005(7)
C30A 0.0155(7) 0.0255(9) 0.0155(7) 0.0003(6) 0.0011(6) 0.0017(6)
C31A 0.0176(7) 0.0210(8) 0.0138(8) 0.0022(6) 0.0019(6) -0.0003(6)
C32A 0.0265(9) 0.0214(8) 0.0222(11) 0.0016(6) 0.0023(7) -0.0002(7)
C33A 0.0318(10) 0.0246(10) 0.0249(13) 0.0001(8) 0.0027(9) -0.0104(8)
C34A 0.0206(8) 0.0378(12) 0.0227(16) 0.0023(9) 0.0020(7) -0.0086(8)
C35A 0.0171(8) 0.0316(11) 0.0261(10) 0.0028(9) 0.0030(7) 0.0011(7)
C36A 0.0166(7) 0.0229(9) 0.0192(12) 0.0022(8) 0.0027(7) -0.0006(6)
C37A 0.0390(12) 0.0222(9) 0.051(3) -0.0011(9) 0.0033(12) 0.0057(9)
C38A 0.0248(10) 0.0591(17) 0.0425(18) 0.0004(12) 0.0031(9) -0.0171(10)
C39A 0.0245(11) 0.0221(9) 0.0360(12) -0.0003(8) 0.0010(10) 0.0000(7)
C40A 0.0128(7) 0.0310(9) 0.0142(7) -0.0005(6) -0.0001(6) 0.0025(7)
C41A 0.0151(8) 0.0283(9) 0.0178(7) -0.0010(6) 0.0008(6) 0.0012(7)
C42A 0.0191(8) 0.0291(9) 0.0211(8) 0.0029(6) 0.0027(6) 0.0010(7)
C43A 0.0211(8) 0.0343(9) 0.0171(7) 0.0018(6) 0.0037(6) 0.0061(7)
C44A 0.0206(8) 0.0296(9) 0.0204(8) -0.0040(6) 0.0023(6) 0.0062(7)
C45A 0.0155(8) 0.0282(9) 0.0194(8) -0.0008(6) -0.0017(6) 0.0026(7)
C46A 0.0215(10) 0.0304(9) 0.0240(9) -0.0058(7) 0.0028(8) -0.0029(8)
C47A 0.0395(14) 0.0395(12) 0.0237(10) 0.0039(8) 0.0135(10) 0.0103(10)
C48A 0.0254(11) 0.0271(9) 0.0316(11) -0.0005(8) 0.0041(8) 0.0008(8)
C1B 0.0162(7) 0.0220(8) 0.0148(7) 0.0022(5) 0.0000(5) 0.0016(6)
C2B 0.0164(7) 0.0209(8) 0.0172(7) 0.0012(6) 0.0013(5) 0.0024(6)
C3B 0.0212(8) 0.0309(14) 0.0156(7) 0.0016(6) 0.0028(6) 0.0010(8)
C4B 0.0202(8) 0.0400(13) 0.0146(7) 0.0026(7) -0.0015(6) -0.0003(8)
C5B 0.0145(7) 0.0371(11) 0.0176(8) 0.0023(7) -0.0018(6) 0.0005(7)
C6B 0.0155(7) 0.0255(9) 0.0155(7) 0.0003(6) 0.0011(6) 0.0017(6)
C7B 0.0176(7) 0.0210(8) 0.0138(8) 0.0022(6) 0.0019(6) -0.0003(6)
C8B 0.0265(9) 0.0214(8) 0.0222(11) 0.0016(6) 0.0023(7) -0.0002(7)
C9B 0.0318(10) 0.0246(10) 0.0249(13) 0.0001(8) 0.0027(9) -0.0104(8)
C10B 0.0206(8) 0.0378(12) 0.0227(16) 0.0023(9) 0.0020(7) -0.0086(8)
C11B 0.0171(8) 0.0316(11) 0.0261(10) 0.0028(9) 0.0030(7) 0.0011(7)
C12B 0.0166(7) 0.0229(9) 0.0192(12) 0.0022(8) 0.0027(7) -0.0006(6)
C13B 0.0390(12) 0.0222(9) 0.051(3) -0.0011(9) 0.0033(12) 0.0057(9)
C14B 0.0248(10) 0.0591(17) 0.0425(18) 0.0004(12) 0.0031(9) -0.0171(10)
C15B 0.0245(11) 0.0221(9) 0.0360(12) -0.0003(8) 0.0010(10) 0.0000(7)
C16B 0.0128(7) 0.0310(9) 0.0142(7) -0.0005(6) -0.0001(6) 0.0025(7)
C17B 0.0151(8) 0.0283(9) 0.0178(7) -0.0010(6) 0.0008(6) 0.0012(7)
C18B 0.0191(8) 0.0291(9) 0.0211(8) 0.0029(6) 0.0027(6) 0.0010(7)
C19B 0.0211(8) 0.0343(9) 0.0171(7) 0.0018(6) 0.0037(6) 0.0061(7)
C20B 0.0206(8) 0.0296(9) 0.0204(8) -0.0040(6) 0.0023(6) 0.0062(7)
C21B 0.0155(8) 0.0282(9) 0.0194(8) -0.0008(6) -0.0017(6) 0.0026(7)
C22B 0.0215(10) 0.0304(9) 0.0240(9) -0.0058(7) 0.0028(8) -0.0029(8)
C23B 0.0395(14) 0.0395(12) 0.0237(10) 0.0039(8) 0.0135(10) 0.0103(10)
C24B 0.0254(11) 0.0271(9) 0.0316(11) -0.0005(8) 0.0041(8) 0.0008(8)
P1B 0.0172(7) 0.0252(8) 0.0158(6) 0.0043(5) -0.0005(5) -0.0049(6)
As1B 0.01669(8) 0.02967(10) 0.01611(12) 0.00506(7) 0.00061(6) -0.00271(7)
Cl1B 0.0443(3) 0.0262(3) 0.0360(3) 0.00004(19) -0.0111(3) -0.0082(2)
N1B 0.0177(2) 0.0256(2) 0.01547(19) 0.00047(15) 0.00001(15) 0.00080(17)
C25B 0.0204(8) 0.0208(8) 0.0151(7) 0.0003(6) -0.0004(6) 0.0008(6)
C26B 0.0233(8) 0.0200(8) 0.0178(7) 0.0005(6) -0.0007(7) 0.0017(6)
C27B 0.0302(11) 0.0250(9) 0.0179(8) 0.0042(6) -0.0009(7) 0.0042(8)
C28B 0.0322(10) 0.0323(9) 0.0155(8) -0.0017(7) 0.0006(7) 0.0024(8)
C29B 0.0281(10) 0.0234(8) 0.0196(8) -0.0045(6) 0.0018(7) 0.0025(7)
C30B 0.0198(9) 0.0196(7) 0.0195(8) 0.0003(6) 0.0009(6) 0.0018(6)
C31B 0.0280(8) 0.0177(7) 0.0184(8) 0.0025(6) 0.0005(7) 0.0016(6)
C32B 0.0286(9) 0.0221(9) 0.0220(8) 0.0039(6) 0.0031(7) -0.0015(7)
C33B 0.0397(11) 0.0216(9) 0.0249(9) 0.0014(7) 0.0013(8) -0.0070(8)
C34B 0.0503(12) 0.0207(9) 0.0238(9) -0.0007(7) 0.0065(8) -0.0002(9)
C35B 0.0356(10) 0.0234(9) 0.0304(11) -0.0010(7) 0.0078(8) 0.0055(8)
C36B 0.0285(9) 0.0214(8) 0.0225(9) 0.0019(7) 0.0016(8) 0.0015(7)
C37B 0.0280(9) 0.0283(11) 0.0381(11) 0.0085(8) 0.0054(8) -0.0010(8)
C38B 0.0720(17) 0.0260(12) 0.0392(13) -0.0107(10) 0.0164(11) -0.0040(12)
C39B 0.0253(9) 0.0280(10) 0.0373(11) 0.0025(9) 0.0006(9) 0.0007(8)
C40B 0.0214(9) 0.0185(7) 0.0213(8) 0.0006(6) 0.0003(6) 0.0022(6)
C41B 0.0204(9) 0.0214(9) 0.0313(9) 0.0024(7) 0.0016(7) 0.0019(7)
C42B 0.0252(9) 0.0228(11) 0.0352(10) 0.0064(8) 0.0049(7) 0.0014(8)
C43B 0.0292(9) 0.0222(9) 0.0307(10) 0.0053(7) 0.0004(8) 0.0056(8)
C44B 0.0198(9) 0.0288(9) 0.0325(11) 0.0041(8) 0.0009(7) 0.0071(7)
C45B 0.0214(9) 0.0253(9) 0.0252(9) 0.0015(7) 0.0032(7) 0.0021(7)
C46B 0.0195(9) 0.0297(11) 0.0499(12) 0.0071(10) 0.0001(9) 0.0010(8)
C47B 0.0364(11) 0.0294(11) 0.0443(13) 0.0143(9) 0.0006(9) 0.0060(9)
C48B 0.0234(10) 0.0410(12) 0.0364(12) 0.0087(10) 0.0075(8) 0.0016(9)

loop_
_atom_type_symbol
_atom_type_description
_atom_type_scat_dispersion_real
_atom_type_scat_dispersion_imag
_atom_type_scat_source
C C 0.0033 0.0016 'International Tables Vol C Tables 4.2.6.8 and 6.1.1.4'
H H 0.0000 0.0000 'International Tables Vol C Tables 4.2.6.8 and 6.1.1.4'
N N 0.0061 0.0033 'International Tables Vol C Tables 4.2.6.8 and 6.1.1.4'
P P 0.1023 0.0942 'International Tables Vol C Tables 4.2.6.8 and 6.1.1.4'
Cl Cl 0.1484 0.1585 'International Tables Vol C Tables 4.2.6.8 and 6.1.1.4'
As As 0.0499 2.0058 'International Tables Vol C Tables 4.2.6.8 and 6.1.1.4'

loop_
_geom_angle_atom_site_label_1
_geom_angle_atom_site_label_2
_geom_angle_atom_site_label_3
_geom_angle
C2A C1A C6A 119.64(14)
C2A C1A P1A 120.72(12)
C6A C1A P1A 119.46(12)
C3A C2A C1A 119.60(15)
C3A C2A C7A 119.27(15)
C1A C2A C7A 121.09(14)
C4A C3A C2A 120.65(16)
C4A C3A H3A 119.7
C2A C3A H3A 119.7
C5A C4A C3A 119.57(16)
C5A C4A H4A 120.2
C3A C4A H4A 120.2
C4A C5A C6A 121.37(16)
C4A C5A H5A 119.3
C6A C5A H5A 119.3
C5A C6A C1A 119.15(15)
C5A C6A C16A 120.03(15)
C1A C6A C16A 120.76(15)
C12A C7A C8A 120.14(16)
C12A C7A C2A 120.85(16)
C8A C7A C2A 119.00(16)
C9A C8A C7A 119.37(17)
C9A C8A C13A 120.09(18)
C7A C8A C13A 120.51(17)
C8A C9A C10A 121.37(18)
C8A C9A H9A 119.3
C10A C9A H9A 119.3
C9A C10A C11A 118.52(17)
C9A C10A C14A 121.0(2)
C11A C10A C14A 120.4(2)
C12A C11A C10A 121.59(18)
C12A C11A H11A 119.2
C10A C11A H11A 119.2
C11A C12A C7A 119.01(17)
C11A C12A C15A 120.40(17)
C7A C12A C15A 120.56(16)
C8A C13A H13A 109.5
C8A C13A H13B 109.5
H13A C13A H13B 109.5
C8A C13A H13C 109.5
H13A C13A H13C 109.5
H13B C13A H13C 109.5
C10A C14A H14A 109.5
C10A C14A H14B 109.5
H14A C14A H14B 109.5
C10A C14A H14C 109.5
H14A C14A H14C 109.5
H14B C14A H14C 109.5
C12A C15A H15A 109.5
C12A C15A H15B 109.5
H15A C15A H15B 109.5
C12A C15A H15C 109.5
H15A C15A H15C 109.5
H15B C15A H15C 109.5
C17A C16A C21A 119.49(16)
C17A C16A C6A 121.07(16)
C21A C16A C6A 119.44(15)
C18A C17A C16A 119.10(16)
C18A C17A C22A 119.38(17)
C16A C17A C22A 121.53(17)
C19A C18A C17A 122.14(17)
C19A C18A H18A 118.9
C17A C18A H18A 118.9
C18A C19A C20A 117.90(17)
C18A C19A C23A 121.25(18)
C20A C19A C23A 120.85(18)
C19A C20A C21A 122.14(17)
C19A C20A H20A 118.9
C21A C20A H20A 118.9
C20A C21A C16A 119.14(16)
C20A C21A C24A 119.71(17)
C16A C21A C24A 121.15(17)
C17A C22A H22A 109.5
C17A C22A H22B 109.5
H22A C22A H22B 109.5
C17A C22A H22C 109.5
H22A C22A H22C 109.5
H22B C22A H22C 109.5
C19A C23A H23A 109.5
C19A C23A H23B 109.5
H23A C23A H23B 109.5
C19A C23A H23C 109.5
H23A C23A H23C 109.5
H23B C23A H23C 109.5
C21A C24A H24A 109.5
C21A C24A H24B 109.5
H24A C24A H24B 109.5
C21A C24A H24C 109.5
H24A C24A H24C 109.5
H24B C24A H24C 109.5
C1A P1A As1A 104.34(6)
C1A P1A H1A 98.0(10)
As1A P1A H1A 95.5(10)
N1A As1A Cl1A 100.40(5)
N1A As1A P1A 89.97(5)
Cl1A As1A P1A 95.49(2)
C25A N1A As1A 126.31(12)
C25A N1A H1B 116.8
As1A N1A H1B 116.8
C30A C25A N1A 122.02(14)
C30A C25A C26A 120.11(14)
N1A C25A C26A 117.83(14)
C27A C26A C25A 118.87(15)
C27A C26A C31A 120.29(14)
C25A C26A C31A 120.84(15)
C28A C27A C26A 121.36(15)
C28A C27A H27A 119.3
C26A C27A H27A 119.3
C27A C28A C29A 119.41(16)
C27A C28A H28A 120.3
C29A C28A H28A 120.3
C28A C29A C30A 120.96(16)
C28A C29A H29A 119.5
C30A C29A H29A 119.5
C29A C30A C25A 119.13(14)
C29A C30A C40A 119.54(15)
C25A C30A C40A 121.32(14)
C32A C31A C36A 119.64(16)
C32A C31A C26A 119.79(16)
C36A C31A C26A 120.55(16)
C33A C32A C31A 119.08(17)
C33A C32A C37A 120.15(19)
C31A C32A C37A 120.74(19)
C32A C33A C34A 122.10(18)
C32A C33A H33A 119.0
C34A C33A H33A 119.0
C35A C34A C33A 118.02(17)
C35A C34A C38A 120.7(2)
C33A C34A C38A 121.3(2)
C34A C35A C36A 121.72(17)
C34A C35A H35A 119.1
C36A C35A H35A 119.1
C35A C36A C31A 119.42(16)
C35A C36A C39A 119.85(16)
C31A C36A C39A 120.72(16)
C32A C37A H37A 109.5
C32A C37A H37B 109.5
H37A C37A H37B 109.5
C32A C37A H37C 109.5
H37A C37A H37C 109.5
H37B C37A H37C 109.5
C34A C38A H38A 109.5
C34A C38A H38B 109.5
H38A C38A H38B 109.5
C34A C38A H38C 109.5
H38A C38A H38C 109.5
H38B C38A H38C 109.5
C36A C39A H39A 109.5
C36A C39A H39B 109.5
H39A C39A H39B 109.5
C36A C39A H39C 109.5
H39A C39A H39C 109.5
H39B C39A H39C 109.5
C41A C40A C45A 120.05(14)
C41A C40A C30A 120.87(15)
C45A C40A C30A 119.07(16)
C42A C41A C40A 119.06(16)
C42A C41A C46A 118.89(16)
C40A C41A C46A 122.04(15)
C43A C42A C41A 121.61(17)
C43A C42A H42A 119.2
C41A C42A H42A 119.2
C42A C43A C44A 118.37(16)
C42A C43A C47A 120.46(18)
C44A C43A C47A 121.17(17)
C43A C44A C45A 121.90(17)
C43A C44A H44A 119.1
C45A C44A H44A 119.1
C44A C45A C40A 118.77(16)
C44A C45A C48A 119.82(16)
C40A C45A C48A 121.40(15)
C41A C46A H46A 109.5
C41A C46A H46B 109.5
H46A C46A H46B 109.5
C41A C46A H46C 109.5
H46A C46A H46C 109.5
H46B C46A H46C 109.5
C43A C47A H47A 109.5
C43A C47A H47B 109.5
H47A C47A H47B 109.5
C43A C47A H47C 109.5
H47A C47A H47C 109.5
H47B C47A H47C 109.5
C45A C48A H48A 109.5
C45A C48A H48B 109.5
H48A C48A H48B 109.5
C45A C48A H48C 109.5
H48A C48A H48C 109.5
H48B C48A H48C 109.5
C2B C1B C6B 120.0
C2B C1B P1B 116.5(8)
C6B C1B P1B 123.5(8)
C3B C2B C1B 120.0
C3B C2B C7B 118.9(11)
C1B C2B C7B 120.8(11)
C2B C3B C4B 120.0
C2B C3B H3B 120.0
C4B C3B H3B 120.0
C5B C4B C3B 120.0
C5B C4B H4B 120.0
C3B C4B H4B 120.0
C4B C5B C6B 120.0
C4B C5B H5B 120.0
C6B C5B H5B 120.0
C5B C6B C1B 120.0
C5B C6B C16B 117.3(9)
C1B C6B C16B 122.5(10)
C8B C7B C12B 120.0
C8B C7B C2B 119.3(12)
C12B C7B C2B 119.7(12)
C7B C8B C9B 120.0
C7B C8B C13B 121.3(12)
C9B C8B C13B 118.7(12)
C10B C9B C8B 120.0
C10B C9B H9B 120.0
C8B C9B H9B 120.0
C9B C10B C11B 120.0
C9B C10B C14B 120.3(12)
C11B C10B C14B 119.5(12)
C12B C11B C10B 120.0
C12B C11B H11B 120.0
C10B C11B H11B 120.0
C11B C12B C7B 120.0
C11B C12B C15B 119.5(14)
C7B C12B C15B 120.0(13)
C8B C13B H13D 109.5
C8B C13B H13E 109.5
H13D C13B H13E 109.5
C8B C13B H13F 109.5
H13D C13B H13F 109.5
H13E C13B H13F 109.5
C10B C14B H14D 109.5
C10B C14B H14E 109.5
H14D C14B H14E 109.5
C10B C14B H14F 109.5
H14D C14B H14F 109.5
H14E C14B H14F 109.5
C12B C15B H15D 109.5
C12B C15B H15E 109.5
H15D C15B H15E 109.5
C12B C15B H15F 109.5
H15D C15B H15F 109.5
H15E C15B H15F 109.5
C21B C16B C17B 119.9(10)
C21B C16B C6B 120.3(13)
C17B C16B C6B 119.6(13)
C18B C17B C16B 119.0(11)
C18B C17B C22B 119.9(13)
C16B C17B C22B 121.1(13)
C19B C18B C17B 122.1(12)
C19B C18B H18B 119.0
C17B C18B H18B 119.0
C18B C19B C20B 117.9(11)
C18B C19B C23B 121.1(14)
C20B C19B C23B 121.0(14)
C19B C20B C21B 122.3(12)
C19B C20B H20B 118.8
C21B C20B H20B 118.8
C20B C21B C16B 118.8(11)
C20B C21B C24B 119.7(13)
C16B C21B C24B 121.5(13)
C17B C22B H22D 109.5
C17B C22B H22E 109.5
H22D C22B H22E 109.5
C17B C22B H22F 109.5
H22D C22B H22F 109.5
H22E C22B H22F 109.5
C19B C23B H23D 109.5
C19B C23B H23E 109.5
H23D C23B H23E 109.5
C19B C23B H23F 109.5
H23D C23B H23F 109.5
H23E C23B H23F 109.5
C21B C24B H24D 109.5
C21B C24B H24E 109.5
H24D C24B H24E 109.5
C21B C24B H24F 109.5
H24D C24B H24F 109.5
H24E C24B H24F 109.5
C1B P1B As1B 110.8(6)
C1B P1B H1C 81.2(10)
As1B P1B H1C 92.2(5)
N1B As1B Cl1B 100.1(7)
N1B As1B P1B 92.4(6)
Cl1B As1B P1B 97.4(5)
C25B N1B As1B 122.2(12)
C25B N1B H1D 118.9
As1B N1B H1D 118.9
C26B C25B C30B 120.0
C26B C25B N1B 119.6(10)
C30B C25B N1B 120.4(10)
C27B C26B C25B 120.0
C27B C26B C31B 119.0(10)
C25B C26B C31B 120.5(10)
C26B C27B C28B 120.0
C26B C27B H27B 120.0
C28B C27B H27B 120.0
C29B C28B C27B 120.0
C29B C28B H28B 120.0
C27B C28B H28B 120.0
C28B C29B C30B 120.0
C28B C29B H29B 120.0
C30B C29B H29B 120.0
C29B C30B C25B 120.0
C29B C30B C40B 119.4(11)
C25B C30B C40B 119.7(10)
C32B C31B C36B 119.6(10)
C32B C31B C26B 119.6(13)
C36B C31B C26B 120.6(13)
C33B C32B C31B 119.0(11)
C33B C32B C37B 120.1(14)
C31B C32B C37B 120.9(13)
C32B C33B C34B 122.3(12)
C32B C33B H33B 118.8
C34B C33B H33B 118.8
C35B C34B C33B 117.8(11)
C35B C34B C38B 121.0(14)
C33B C34B C38B 121.2(14)
C34B C35B C36B 121.8(12)
C34B C35B H35B 119.1
C36B C35B H35B 119.1
C35B C36B C31B 119.5(11)
C35B C36B C39B 120.0(13)
C31B C36B C39B 120.5(13)
C32B C37B H37D 109.5
C32B C37B H37E 109.5
H37D C37B H37E 109.5
C32B C37B H37F 109.5
H37D C37B H37F 109.5
H37E C37B H37F 109.5
C34B C38B H38D 109.5
C34B C38B H38E 109.5
H38D C38B H38E 109.5
C34B C38B H38F 109.5
H38D C38B H38F 109.5
H38E C38B H38F 109.5
C36B C39B H39D 109.5
C36B C39B H39E 109.5
H39D C39B H39E 109.5
C36B C39B H39F 109.5
H39D C39B H39F 109.5
H39E C39B H39F 109.5
C41B C40B C45B 120.0
C41B C40B C30B 119.9(11)
C45B C40B C30B 119.9(11)
C40B C41B C42B 120.0
C40B C41B C46B 121.7(11)
C42B C41B C46B 118.3(11)
C43B C42B C41B 120.0
C43B C42B H42B 120.0
C41B C42B H42B 120.0
C44B C43B C42B 120.0
C44B C43B C47B 120.4(11)
C42B C43B C47B 119.6(11)
C43B C44B C45B 120.0
C43B C44B H44B 120.0
C45B C44B H44B 120.0
C44B C45B C40B 120.0
C44B C45B C48B 118.5(11)
C40B C45B C48B 121.5(11)
C41B C46B H46D 109.5
C41B C46B H46E 109.5
H46D C46B H46E 109.5
C41B C46B H46F 109.5
H46D C46B H46F 109.5
H46E C46B H46F 109.5
C43B C47B H47D 109.5
C43B C47B H47E 109.5
H47D C47B H47E 109.5
C43B C47B H47F 109.5
H47D C47B H47F 109.5
H47E C47B H47F 109.5
C45B C48B H48D 109.5
C45B C48B H48E 109.5
H48D C48B H48E 109.5
C45B C48B H48F 109.5
H48D C48B H48F 109.5
H48E C48B H48F 109.5

loop_
_geom_bond_atom_site_label_1
_geom_bond_atom_site_label_2
_geom_bond_distance
C1A C2A 1.408(2)
C1A C6A 1.410(2)
C1A P1A 1.8327(16)
C2A C3A 1.396(2)
C2A C7A 1.498(2)
C3A C4A 1.391(2)
C3A H3A 0.9500
C4A C5A 1.383(3)
C4A H4A 0.9500
C5A C6A 1.394(2)
C5A H5A 0.9500
C6A C16A 1.498(2)
C7A C12A 1.398(2)
C7A C8A 1.403(2)
C8A C9A 1.386(2)
C8A C13A 1.502(3)
C9A C10A 1.391(3)
C9A H9A 0.9500
C10A C11A 1.392(3)
C10A C14A 1.510(3)
C11A C12A 1.392(2)
C11A H11A 0.9500
C12A C15A 1.509(3)
C13A H13A 0.9800
C13A H13B 0.9800
C13A H13C 0.9800
C14A H14A 0.9800
C14A H14B 0.9800
C14A H14C 0.9800
C15A H15A 0.9800
C15A H15B 0.9800
C15A H15C 0.9800
C16A C17A 1.406(2)
C16A C21A 1.406(2)
C17A C18A 1.391(3)
C17A C22A 1.508(3)
C18A C19A 1.385(3)
C18A H18A 0.9500
C19A C20A 1.387(3)
C19A C23A 1.511(3)
C20A C21A 1.389(3)
C20A H20A 0.9500
C21A C24A 1.510(3)
C22A H22A 0.9800
C22A H22B 0.9800
C22A H22C 0.9800
C23A H23A 0.9800
C23A H23B 0.9800
C23A H23C 0.9800
C24A H24A 0.9800
C24A H24B 0.9800
C24A H24C 0.9800
P1A As1A 2.3574(5)
P1A H1A 1.16(2)
As1A N1A 1.8378(14)
As1A Cl1A 2.2479(6)
N1A C25A 1.410(2)
N1A H1B 0.8800
C25A C30A 1.401(2)
C25A C26A 1.411(2)
C26A C27A 1.389(2)
C26A C31A 1.494(2)
C27A C28A 1.385(2)
C27A H27A 0.9500
C28A C29A 1.388(2)
C28A H28A 0.9500
C29A C30A 1.395(2)
C29A H29A 0.9500
C30A C40A 1.501(2)
C31A C32A 1.403(2)
C31A C36A 1.405(2)
C32A C33A 1.389(3)
C32A C37A 1.511(3)
C33A C34A 1.390(3)
C33A H33A 0.9500
C34A C35A 1.388(3)
C34A C38A 1.508(3)
C35A C36A 1.391(2)
C35A H35A 0.9500
C36A C39A 1.506(3)
C37A H37A 0.9800
C37A H37B 0.9800
C37A H37C 0.9800
C38A H38A 0.9800
C38A H38B 0.9800
C38A H38C 0.9800
C39A H39A 0.9800
C39A H39B 0.9800
C39A H39C 0.9800
C40A C41A 1.400(2)
C40A C45A 1.408(2)
C41A C42A 1.398(2)
C41A C46A 1.505(2)
C42A C43A 1.387(2)
C42A H42A 0.9500
C43A C44A 1.389(3)
C43A C47A 1.510(2)
C44A C45A 1.393(2)
C44A H44A 0.9500
C45A C48A 1.509(3)
C46A H46A 0.9800
C46A H46B 0.9800
C46A H46C 0.9800
C47A H47A 0.9800
C47A H47B 0.9800
C47A H47C 0.9800
C48A H48A 0.9800
C48A H48B 0.9800
C48A H48C 0.9800
C1B C2B 1.3900
C1B C6B 1.3900
C1B P1B 1.8325(19)
C2B C3B 1.3900
C2B C7B 1.507(8)
C3B C4B 1.3900
C3B H3B 0.9500
C4B C5B 1.3900
C4B H4B 0.9500
C5B C6B 1.3900
C5B H5B 0.9500
C6B C16B 1.502(8)
C7B C8B 1.3900
C7B C12B 1.3900
C8B C9B 1.3900
C8B C13B 1.505(9)
C9B C10B 1.3900
C9B H9B 0.9500
C10B C11B 1.3900
C10B C14B 1.515(9)
C11B C12B 1.3900
C11B H11B 0.9500
C12B C15B 1.514(9)
C13B H13D 0.9800
C13B H13E 0.9800
C13B H13F 0.9800
C14B H14D 0.9800
C14B H14E 0.9800
C14B H14F 0.9800
C15B H15D 0.9800
C15B H15E 0.9800
C15B H15F 0.9800
C16B C21B 1.404(9)
C16B C17B 1.407(9)
C17B C18B 1.390(9)
C17B C22B 1.509(9)
C18B C19B 1.386(9)
C18B H18B 0.9500
C19B C20B 1.387(9)
C19B C23B 1.512(10)
C20B C21B 1.390(9)
C20B H20B 0.9500
C21B C24B 1.511(9)
C22B H22D 0.9800
C22B H22E 0.9800
C22B H22F 0.9800
C23B H23D 0.9800
C23B H23E 0.9800
C23B H23F 0.9800
C24B H24D 0.9800
C24B H24E 0.9800
C24B H24F 0.9800
P1B As1B 2.3566(11)
P1B H1C 1.22000(11)
As1B N1B 1.842(10)
As1B Cl1B 2.233(9)
N1B C25B 1.417(8)
N1B H1D 0.8800
C25B C26B 1.3900
C25B C30B 1.3900
C26B C27B 1.3900
C26B C31B 1.500(8)
C27B C28B 1.3900
C27B H27B 0.9500
C28B C29B 1.3900
C28B H28B 0.9500
C29B C30B 1.3900
C29B H29B 0.9500
C30B C40B 1.509(8)
C31B C32B 1.404(9)
C31B C36B 1.404(9)
C32B C33B 1.389(9)
C32B C37B 1.511(10)
C33B C34B 1.391(10)
C33B H33B 0.9500
C34B C35B 1.388(10)
C34B C38B 1.508(10)
C35B C36B 1.390(9)
C35B H35B 0.9500
C36B C39B 1.506(9)
C37B H37D 0.9800
C37B H37E 0.9800
C37B H37F 0.9800
C38B H38D 0.9800
C38B H38E 0.9800
C38B H38F 0.9800
C39B H39D 0.9800
C39B H39E 0.9800
C39B H39F 0.9800
C40B C41B 1.3900
C40B C45B 1.3900
C41B C42B 1.3900
C41B C46B 1.510(9)
C42B C43B 1.3900
C42B H42B 0.9500
C43B C44B 1.3900
C43B C47B 1.513(9)
C44B C45B 1.3900
C44B H44B 0.9500
C45B C48B 1.515(9)
C46B H46D 0.9800
C46B H46E 0.9800
C46B H46F 0.9800
C47B H47D 0.9800
C47B H47E 0.9800
C47B H47F 0.9800
C48B H48D 0.9800
C48B H48E 0.9800
C48B H48F 0.9800

loop_
_geom_torsion_atom_site_label_1
_geom_torsion_atom_site_label_2
_geom_torsion_atom_site_label_3
_geom_torsion_atom_site_label_4
_geom_torsion
C6A C1A C2A C3A 1.9(3)
P1A C1A C2A C3A -173.14(14)
C6A C1A C2A C7A -175.86(17)
P1A C1A C2A C7A 9.1(3)
C1A C2A C3A C4A -0.7(3)
C7A C2A C3A C4A 177.08(19)
C2A C3A C4A C5A -0.9(3)
C3A C4A C5A C6A 1.2(3)
C4A C5A C6A C1A 0.0(3)
C4A C5A C6A C16A -177.16(19)
C2A C1A C6A C5A -1.5(3)
P1A C1A C6A C5A 173.54(14)
C2A C1A C6A C16A 175.60(18)
P1A C1A C6A C16A -9.3(2)
C3A C2A C7A C12A 93.3(2)
C1A C2A C7A C12A -89.0(2)
C3A C2A C7A C8A -87.59(18)
C1A C2A C7A C8A 90.1(2)
C12A C7A C8A C9A 0.19(12)
C2A C7A C8A C9A -178.93(14)
C12A C7A C8A C13A 178.26(15)
C2A C7A C8A C13A -0.86(17)
C7A C8A C9A C10A -0.23(13)
C13A C8A C9A C10A -178.30(16)
C8A C9A C10A C11A 0.3(2)
C8A C9A C10A C14A 178.84(14)
C9A C10A C11A C12A -0.3(3)
C14A C10A C11A C12A -178.88(18)
C10A C11A C12A C7A 0.3(3)
C10A C11A C12A C15A 178.20(18)
C8A C7A C12A C11A -0.2(2)
C2A C7A C12A C11A 178.88(17)
C8A C7A C12A C15A -178.13(14)
C2A C7A C12A C15A 1.0(2)
C5A C6A C16A C17A -105.1(2)
C1A C6A C16A C17A 77.8(2)
C5A C6A C16A C21A 75.3(2)
C1A C6A C16A C21A -101.8(2)
C21A C16A C17A C18A 3.2(3)
C6A C16A C17A C18A -176.40(18)
C21A C16A C17A C22A -176.47(18)
C6A C16A C17A C22A 3.9(3)
C16A C17A C18A C19A -1.5(3)
C22A C17A C18A C19A 178.2(2)
C17A C18A C19A C20A -1.2(3)
C17A C18A C19A C23A 178.9(2)
C18A C19A C20A C21A 2.2(3)
C23A C19A C20A C21A -177.91(19)
C19A C20A C21A C16A -0.4(3)
C19A C20A C21A C24A 179.7(2)
C17A C16A C21A C20A -2.3(3)
C6A C16A C21A C20A 177.32(18)
C17A C16A C21A C24A 177.57(18)
C6A C16A C21A C24A -2.8(3)
C2A C1A P1A As1A -99.84(16)
C6A C1A P1A As1A 85.15(14)
Cl1A As1A N1A C25A -53.84(15)
P1A As1A N1A C25A -149.42(14)
As1A N1A C25A C30A -39.8(2)
As1A N1A C25A C26A 142.24(16)
C30A C25A C26A C27A 3.8(3)
N1A C25A C26A C27A -178.26(17)
C30A C25A C26A C31A -176.6(2)
N1A C25A C26A C31A 1.3(3)
C25A C26A C27A C28A -0.4(3)
C31A C26A C27A C28A 179.96(19)
C26A C27A C28A C29A -2.6(3)
C27A C28A C29A C30A 2.3(3)
C28A C29A C30A C25A 1.0(3)
C28A C29A C30A C40A -177.9(2)
N1A C25A C30A C29A 178.09(16)
C26A C25A C30A C29A -4.0(3)
N1A C25A C30A C40A -3.0(3)
C26A C25A C30A C40A 174.8(2)
C27A C26A C31A C32A -96.6(3)
C25A C26A C31A C32A 83.8(3)
C27A C26A C31A C36A 81.6(3)
C25A C26A C31A C36A -98.0(3)
C36A C31A C32A C33A -0.9(2)
C26A C31A C32A C33A 177.3(2)
C36A C31A C32A C37A -179.3(5)
C26A C31A C32A C37A -1.1(6)
C31A C32A C33A C34A -0.3(3)
C37A C32A C33A C34A 178.1(5)
C32A C33A C34A C35A 1.4(3)
C32A C33A C34A C38A -176.4(3)
C33A C34A C35A C36A -1.3(3)
C38A C34A C35A C36A 176.5(4)
C34A C35A C36A C31A 0.2(3)
C34A C35A C36A C39A -178.6(5)
C32A C31A C36A C35A 1.0(3)
C26A C31A C36A C35A -177.2(2)
C32A C31A C36A C39A 179.8(4)
C26A C31A C36A C39A 1.6(5)
C29A C30A C40A C41A -67.9(2)
C25A C30A C40A C41A 113.3(2)
C29A C30A C40A C45A 110.9(2)
C25A C30A C40A C45A -67.9(3)
C45A C40A C41A C42A 4.8(2)
C30A C40A C41A C42A -176.35(17)
C45A C40A C41A C46A -174.15(16)
C30A C40A C41A C46A 4.7(3)
C40A C41A C42A C43A -0.8(3)
C46A C41A C42A C43A 178.20(17)
C41A C42A C43A C44A -3.0(3)
C41A C42A C43A C47A 177.72(19)
C42A C43A C44A C45A 2.8(3)
C47A C43A C44A C45A -177.86(19)
C43A C44A C45A C40A 1.1(3)
C43A C44A C45A C48A -177.86(18)
C41A C40A C45A C44A -5.0(3)
C30A C40A C45A C44A 176.20(18)
C41A C40A C45A C48A 173.97(17)
C30A C40A C45A C48A -4.9(3)
C6B C1B C2B C3B 0.0
P1B C1B C2B C3B 179.3(6)
C6B C1B C2B C7B -173(4)
P1B C1B C2B C7B 6(4)
C1B C2B C3B C4B 0.0
C7B C2B C3B C4B 173(4)
C2B C3B C4B C5B 0.0
C3B C4B C5B C6B 0.0
C4B C5B C6B C1B 0.0
C4B C5B C6B C16B 175(4)
C2B C1B C6B C5B 0.0
P1B C1B C6B C5B -179.3(7)
C2B C1B C6B C16B -174(4)
P1B C1B C6B C16B 6(4)
C3B C2B C7B C8B -109(6)
C1B C2B C7B C8B 64(8)
C3B C2B C7B C12B 83(6)
C1B C2B C7B C12B -104(7)
C12B C7B C8B C9B 0.0
C2B C7B C8B C9B -168(4)
C12B C7B C8B C13B -179(16)
C2B C7B C8B C13B 13(16)
C7B C8B C9B C10B 0.0
C13B C8B C9B C10B 179(16)
C8B C9B C10B C11B 0.0
C8B C9B C10B C14B -175(11)
C9B C10B C11B C12B 0.0
C14B C10B C11B C12B 175(11)
C10B C11B C12B C7B 0.0
C10B C11B C12B C15B 172(13)
C8B C7B C12B C11B 0.0
C2B C7B C12B C11B 168(4)
C8B C7B C12B C15B -172(13)
C2B C7B C12B C15B -4(13)
C5B C6B C16B C21B 117(2)
C1B C6B C16B C21B -68(4)
C5B C6B C16B C17B -56(2)
C1B C6B C16B C17B 118(3)
C21B C16B C17B C18B 0.0(3)
C6B C16B C17B C18B 174(3)
C21B C16B C17B C22B -180.0(4)
C6B C16B C17B C22B -6(3)
C16B C17B C18B C19B 0.0(3)
C22B C17B C18B C19B 180.0(4)
C17B C18B C19B C20B 0.0(6)
C17B C18B C19B C23B 180.0(4)
C18B C19B C20B C21B 0.0(9)
C23B C19B C20B C21B 180.0(6)
C19B C20B C21B C16B 0.1(9)
C19B C20B C21B C24B 180.0(6)
C17B C16B C21B C20B -0.1(6)
C6B C16B C21B C20B -174(3)
C17B C16B C21B C24B -180.0(4)
C6B C16B C21B C24B 6(3)
C2B C1B P1B As1B 140(3)
C6B C1B P1B As1B -41(3)
Cl1B As1B N1B C25B 124.2(15)
P1B As1B N1B C25B -137.9(14)
As1B N1B C25B C26B -112(2)
As1B N1B C25B C30B 68(2)
C30B C25B C26B C27B 0.0
N1B C25B C26B C27B 180.0(3)
C30B C25B C26B C31B -171(3)
N1B C25B C26B C31B 9(3)
C25B C26B C27B C28B 0.0
C31B C26B C27B C28B 171(3)
C26B C27B C28B C29B 0.0
C27B C28B C29B C30B 0.0
C28B C29B C30B C25B 0.0
C28B C29B C30B C40B 169(3)
C26B C25B C30B C29B 0.0
N1B C25B C30B C29B 180.0(3)
C26B C25B C30B C40B -169(3)
N1B C25B C30B C40B 11(3)
C27B C26B C31B C32B -103.1(17)
C25B C26B C31B C32B 68(3)
C27B C26B C31B C36B 83(2)
C25B C26B C31B C36B -106(3)
C36B C31B C32B C33B 0.0(3)
C26B C31B C32B C33B -174(3)
C36B C31B C32B C37B 179.9(4)
C26B C31B C32B C37B 6(3)
C31B C32B C33B C34B 0.0(3)
C37B C32B C33B C34B -180.0(4)
C32B C33B C34B C35B 0.0(6)
C32B C33B C34B C38B 180.0(4)
C33B C34B C35B C36B 0.0(9)
C38B C34B C35B C36B -179.9(6)
C34B C35B C36B C31B -0.1(9)
C34B C35B C36B C39B 180.0(6)
C32B C31B C36B C35B 0.1(6)
C26B C31B C36B C35B 174(3)
C32B C31B C36B C39B -180.0(4)
C26B C31B C36B C39B -6(3)
C29B C30B C40B C41B -105(2)
C25B C30B C40B C41B 64(3)
C29B C30B C40B C45B 80(2)
C25B C30B C40B C45B -111(3)
C45B C40B C41B C42B 0.0
C30B C40B C41B C42B -175(3)
C45B C40B C41B C46B 180.0(3)
C30B C40B C41B C46B 5(3)
C40B C41B C42B C43B 0.0
C46B C41B C42B C43B -180.0(3)
C41B C42B C43B C44B 0.0
C41B C42B C43B C47B 180.0(3)
C42B C43B C44B C45B 0.0
C47B C43B C44B C45B 180.0(3)
C43B C44B C45B C40B 0.0
C43B C44B C45B C48B 180.0(3)
C41B C40B C45B C44B 0.0
C30B C40B C45B C44B 175(3)
C41B C40B C45B C48B 180.0(3)
C30B C40B C45B C48B -5(3)
